data_2212250
loop_
_publ_author_name
'Jimenez, Raphael P.'
'Parvez, Masood'
'Sutherland, Todd C.'

_publ_section_title
;
 Dimethyl
 6b,9a-dihydroxyacenaphtho[1,2-<i>c</i>]thiophene-7,9-dicarboxylate
;
_journal_coeditor_code IS2130
_journal_issue 2
_journal_name_full 'Acta Crystallographica Section E'
_journal_page_first o504
_journal_page_last o505
_journal_paper_doi 10.1107/S1600536806055711
_journal_volume 63
_journal_year 2007
_chemical_formula_iupac 'C18 H16 O6 S'
_chemical_formula_moiety 'C18 H16 O6 S'
_chemical_formula_sum 'C18 H16 O6 S'
_chemical_formula_weight 360.37
_chemical_melting_point 442
_chemical_name_systematic
;
Dimethyl 6b,9a-dihydroxyacenaphtho[1,2-c]thiophene-7,9-dicarboxylate
;
_space_group_IT_number 14
_symmetry_cell_setting monoclinic
_symmetry_space_group_name_Hall '-P 2ybc'
_symmetry_space_group_name_H-M 'P 1 21/c 1'
_atom_sites_solution_hydrogens geom
_atom_sites_solution_primary direct
_atom_sites_solution_secondary difmap
_audit_creation_method SHELXL97
_cell_angle_alpha 90.00
_cell_angle_beta 101.34(2)
_cell_angle_gamma 90.00
_cell_formula_units_Z 4
_cell_length_a 7.992(2)
_cell_length_b 18.501(8)
_cell_length_c 11.165(5)
_cell_measurement_reflns_used 3692
_cell_measurement_temperature 173(2)
_cell_measurement_theta_max 27.36
_cell_measurement_theta_min 3.63
_cell_volume 1618.6(11)
_computing_cell_refinement 'DENZO (Otwinowski & Minor, 1997)'
_computing_data_collection 'COLLECT (Nonius, 1998)'
_computing_data_reduction 'SCALEPACK (Otwinowski & Minor, 1997)'
_computing_molecular_graphics 'ORTEP-3 (Farrugia, 1997)'
_computing_publication_material 'PLATON (Spek, 2003)'
_computing_structure_refinement 'SHELXL97 (Sheldrick, 1997)'
_computing_structure_solution 'SAPI91 (Fan, 1991)'
_diffrn_ambient_temperature 173(2)
_diffrn_measured_fraction_theta_full 0.996
_diffrn_measured_fraction_theta_max 0.996
_diffrn_measurement_device_type 'Nonius KappaCCD area-detector'
_diffrn_measurement_method '\w and \f'
_diffrn_radiation_monochromator graphite
_diffrn_radiation_type MoK\a
_diffrn_radiation_wavelength 0.71073
_diffrn_reflns_av_R_equivalents 0.0408
_diffrn_reflns_av_sigmaI/netI 0.0572
_diffrn_reflns_limit_h_max 10
_diffrn_reflns_limit_h_min -10
_diffrn_reflns_limit_k_max 23
_diffrn_reflns_limit_k_min -21
_diffrn_reflns_limit_l_max 14
_diffrn_reflns_limit_l_min -14
_diffrn_reflns_number 6842
_diffrn_reflns_theta_full 27.46
_diffrn_reflns_theta_max 27.46
_diffrn_reflns_theta_min 3.63
_diffrn_standards_decay_% 0
_diffrn_standards_number 0
_exptl_absorpt_coefficient_mu 0.233
_exptl_absorpt_correction_T_max 0.9816
_exptl_absorpt_correction_T_min 0.9548
_exptl_absorpt_correction_type multi-scan
_exptl_absorpt_process_details '(SORTAV; Blessing, 1997)'
_exptl_crystal_colour colourless
_exptl_crystal_density_diffrn 1.479
_exptl_crystal_density_method 'not measured'
_exptl_crystal_description cubic
_exptl_crystal_F_000 752
_exptl_crystal_size_max 0.20
_exptl_crystal_size_mid 0.10
_exptl_crystal_size_min 0.08
_refine_diff_density_max 0.322
_refine_diff_density_min -0.342
_refine_ls_extinction_method none
_refine_ls_goodness_of_fit_ref 1.024
_refine_ls_hydrogen_treatment constr
_refine_ls_matrix_type full
_refine_ls_number_parameters 229
_refine_ls_number_reflns 3692
_refine_ls_number_restraints 0
_refine_ls_restrained_S_all 1.024
_refine_ls_R_factor_all 0.0726
_refine_ls_R_factor_gt 0.0434
_refine_ls_shift/su_max 0.000
_refine_ls_shift/su_mean 0.000
_refine_ls_structure_factor_coef Fsqd
_refine_ls_weighting_details 'calc w = 1/[\s^2^(Fo^2^)+(0.045P)^2^+0.65P] where P=(Fo^2^+2Fc^2^)/3'
_refine_ls_weighting_scheme calc
_refine_ls_wR_factor_gt 0.0951
_refine_ls_wR_factor_ref 0.1091
_reflns_number_gt 2649
_reflns_number_total 3692
_reflns_threshold_expression I>2\s(I)
_cod_data_source_file is2130.cif
_cod_data_source_block I
_cod_original_sg_symbol_H-M 'P 21/c'
_cod_database_code 2212250
_cod_database_fobs_code 2212250

loop_
_symmetry_equiv_pos_as_xyz
'x, y, z'
'-x, y+1/2, -z+1/2'
'-x, -y, -z'
'x, -y-1/2, z-1/2'

loop_
_atom_site_type_symbol
_atom_site_label
_atom_site_fract_x
_atom_site_fract_y
_atom_site_fract_z
_atom_site_U_iso_or_equiv
_atom_site_adp_type
_atom_site_calc_flag
_atom_site_refinement_flags
_atom_site_occupancy
S S1 0.85148(6) 0.09018(3) 0.05204(5) 0.02536(15) Uani d . 1
O O1 1.25203(16) 0.11245(8) 0.12308(13) 0.0279(3) Uani d . 1
O O2 1.20539(18) 0.20438(9) -0.00955(14) 0.0360(4) Uani d . 1
O O3 0.69205(18) -0.02910(8) 0.15984(15) 0.0367(4) Uani d . 1
O O4 0.92063(16) -0.06400(8) 0.29773(13) 0.0270(3) Uani d . 1
O O5 1.15393(15) 0.21140(7) 0.28308(12) 0.0224(3) Uani d . 1
H H05 1.1456 0.2355 0.3454 0.034 Uiso calc R 1
O O6 1.13873(16) 0.08184(8) 0.37790(12) 0.0245(3) Uani d . 1
H H06 1.2197 0.1052 0.3588 0.037 Uiso calc R 1
C C1 0.9826(2) 0.16921(11) 0.09629(17) 0.0218(4) Uani d . 1
H H1 0.9276 0.2112 0.0561 0.026 Uiso d R 1
C C2 0.9950(2) 0.17743(11) 0.23541(17) 0.0201(4) Uani d . 1
C C3 0.9848(2) 0.09906(10) 0.29580(17) 0.0192(4) Uani d . 1
C C4 0.9499(2) 0.04247(11) 0.19054(17) 0.0219(4) Uani d . 1
H H4 1.0563 0.0217 0.1805 0.026 Uiso d R 1
C C5 0.8458(2) 0.21885(11) 0.26720(17) 0.0206(4) Uani d . 1
C C6 0.7908(2) 0.28796(11) 0.24083(18) 0.0252(5) Uani d . 1
H H6 0.8480 0.3176 0.1908 0.030 Uiso d R 1
C C7 0.6509(2) 0.31393(12) 0.28922(19) 0.0282(5) Uani d . 1
H H7 0.6101 0.3623 0.2712 0.034 Uiso d R 1
C C8 0.5700(2) 0.27165(12) 0.36205(18) 0.0272(5) Uani d . 1
H H8 0.4750 0.2908 0.3927 0.033 Uiso d R 1
C C9 0.5615(2) 0.15086(13) 0.46888(18) 0.0288(5) Uani d . 1
H H9 0.4655 0.1644 0.5039 0.035 Uiso d R 1
C C10 0.6370(3) 0.08481(13) 0.4938(2) 0.0305(5) Uani d . 1
H H10 0.5931 0.0518 0.5464 0.037 Uiso d R 1
C C11 0.7785(3) 0.06134(12) 0.44385(18) 0.0258(5) Uani d . 1
H H11 0.8292 0.0149 0.4650 0.031 Uiso d R 1
C C12 0.8390(2) 0.10680(11) 0.36537(17) 0.0200(4) Uani d . 1
C C13 0.7649(2) 0.17535(11) 0.34194(17) 0.0202(4) Uani d . 1
C C14 0.6258(2) 0.20023(11) 0.39173(18) 0.0234(4) Uani d . 1
C C15 1.1574(2) 0.16446(11) 0.06285(17) 0.0236(4) Uani d . 1
C C16 1.4284(2) 0.10788(13) 0.1069(2) 0.0337(5) Uani d . 1
H H16A 1.4836 0.0686 0.1552 0.040 Uiso d R 1
H H16B 1.4871 0.1521 0.1328 0.040 Uiso d R 1
H H16C 1.4306 0.0994 0.0224 0.040 Uiso d R 1
C C17 0.8375(2) -0.02003(11) 0.21179(18) 0.0238(4) Uani d . 1
C C18 0.8187(3) -0.12265(12) 0.3319(2) 0.0332(5) Uani d . 1
H H18A 0.8861 -0.1495 0.4004 0.040 Uiso calc R 1
H H18B 0.7845 -0.1552 0.2621 0.040 Uiso calc R 1
H H18C 0.7166 -0.1028 0.3562 0.040 Uiso calc R 1

loop_
_atom_site_aniso_label
_atom_site_aniso_U_11
_atom_site_aniso_U_22
_atom_site_aniso_U_33
_atom_site_aniso_U_12
_atom_site_aniso_U_13
_atom_site_aniso_U_23
S1 0.0238(3) 0.0314(3) 0.0194(3) 0.0003(2) 0.00059(19) 0.0000(2)
O1 0.0206(7) 0.0349(9) 0.0297(8) 0.0072(6) 0.0082(6) 0.0063(7)
O2 0.0279(8) 0.0502(11) 0.0324(9) 0.0044(7) 0.0123(7) 0.0165(8)
O3 0.0291(8) 0.0307(9) 0.0454(10) -0.0046(7) -0.0044(7) -0.0012(7)
O4 0.0264(7) 0.0237(8) 0.0298(8) -0.0012(6) 0.0031(6) 0.0034(6)
O5 0.0180(6) 0.0244(8) 0.0253(8) -0.0019(5) 0.0052(5) -0.0016(6)
O6 0.0197(6) 0.0272(8) 0.0239(8) -0.0008(6) -0.0025(5) 0.0061(6)
C1 0.0195(9) 0.0265(11) 0.0194(10) 0.0043(8) 0.0041(7) 0.0053(8)
C2 0.0157(8) 0.0230(11) 0.0219(10) -0.0006(8) 0.0042(7) 0.0015(8)
C3 0.0180(9) 0.0199(11) 0.0188(10) 0.0007(8) 0.0018(7) 0.0014(8)
C4 0.0196(9) 0.0241(11) 0.0213(10) 0.0032(8) 0.0023(7) 0.0001(8)
C5 0.0176(9) 0.0256(11) 0.0181(10) 0.0015(8) 0.0025(7) 0.0022(8)
C6 0.0223(9) 0.0290(12) 0.0242(11) 0.0024(8) 0.0040(8) 0.0032(9)
C7 0.0260(10) 0.0285(12) 0.0290(12) 0.0087(9) 0.0029(8) 0.0008(9)
C8 0.0193(9) 0.0365(13) 0.0258(11) 0.0033(9) 0.0045(8) -0.0073(10)
C9 0.0235(10) 0.0423(14) 0.0228(11) -0.0082(9) 0.0099(8) -0.0071(10)
C10 0.0352(11) 0.0358(13) 0.0233(11) -0.0137(10) 0.0123(9) -0.0048(10)
C11 0.0332(11) 0.0253(12) 0.0189(11) -0.0059(9) 0.0049(8) -0.0012(9)
C12 0.0197(9) 0.0228(11) 0.0164(10) -0.0026(8) 0.0010(7) -0.0023(8)
C13 0.0172(9) 0.0265(11) 0.0162(10) -0.0026(8) 0.0018(7) -0.0020(8)
C14 0.0192(9) 0.0320(12) 0.0185(10) -0.0029(8) 0.0025(7) -0.0040(9)
C15 0.0226(9) 0.0294(12) 0.0188(10) 0.0022(8) 0.0042(8) 0.0000(9)
C16 0.0190(10) 0.0485(15) 0.0344(13) 0.0069(9) 0.0068(9) -0.0018(11)
C17 0.0236(10) 0.0220(11) 0.0256(11) 0.0032(8) 0.0046(8) -0.0059(9)
C18 0.0393(12) 0.0227(12) 0.0387(13) -0.0073(10) 0.0100(10) -0.0004(10)

loop_
_atom_type_symbol
_atom_type_description
_atom_type_scat_dispersion_real
_atom_type_scat_dispersion_imag
_atom_type_scat_source
C C 0.0033 0.0016 'International Tables Vol C Tables 4.2.6.8 and 6.1.1.4'
H H 0.0000 0.0000 'International Tables Vol C Tables 4.2.6.8 and 6.1.1.4'
S S 0.1246 0.1234 'International Tables Vol C Tables 4.2.6.8 and 6.1.1.4'
O O 0.0106 0.0060 'International Tables Vol C Tables 4.2.6.8 and 6.1.1.4'

loop_
_geom_angle_atom_site_label_1
_geom_angle_atom_site_label_2
_geom_angle_atom_site_label_3
_geom_angle
C1 S1 C4 91.69(9)
C15 O1 C16 116.69(16)
C17 O4 C18 114.81(16)
C2 O5 H05 109.5
C3 O6 H06 109.5
C15 C1 C2 111.91(15)
C15 C1 S1 113.43(14)
C2 C1 S1 105.85(13)
C15 C1 H1 106.9
C2 C1 H1 108.9
S1 C1 H1 109.8
O5 C2 C5 111.97(16)
O5 C2 C1 107.18(14)
C5 C2 C1 112.78(15)
O5 C2 C3 110.88(15)
C5 C2 C3 104.51(14)
C1 C2 C3 109.55(16)
O6 C3 C12 110.09(15)
O6 C3 C4 109.91(15)
C12 C3 C4 113.87(15)
O6 C3 C2 111.40(14)
C12 C3 C2 103.60(15)
C4 C3 C2 107.82(15)
C17 C4 C3 114.82(15)
C17 C4 S1 109.49(13)
C3 C4 S1 107.37(14)
C17 C4 H4 106.2
C3 C4 H4 109.0
S1 C4 H4 109.9
C6 C5 C13 119.88(17)
C6 C5 C2 131.08(17)
C13 C5 C2 108.93(17)
C5 C6 C7 118.66(19)
C5 C6 H6 119.3
C7 C6 H6 122.0
C8 C7 C6 122.0(2)
C8 C7 H7 118.2
C6 C7 H7 119.8
C7 C8 C14 120.41(18)
C7 C8 H8 119.8
C14 C8 H8 119.8
C10 C9 C14 120.05(18)
C10 C9 H9 120.5
C14 C9 H9 119.5
C9 C10 C11 123.1(2)
C9 C10 H10 119.5
C11 C10 H10 117.4
C12 C11 C10 118.1(2)
C12 C11 H11 121.5
C10 C11 H11 120.4
C11 C12 C13 119.03(18)
C11 C12 C3 131.91(19)
C13 C12 C3 109.03(16)
C12 C13 C5 113.68(16)
C12 C13 C14 123.84(18)
C5 C13 C14 122.44(19)
C8 C14 C13 116.64(18)
C8 C14 C9 127.52(18)
C13 C14 C9 115.82(19)
O2 C15 O1 123.91(17)
O2 C15 C1 123.81(18)
O1 C15 C1 112.27(17)
O1 C16 H16A 108.8
O1 C16 H16B 109.9
H16A C16 H16B 109.5
O1 C16 H16C 109.6
H16A C16 H16C 109.5
H16B C16 H16C 109.5
O3 C17 O4 124.01(19)
O3 C17 C4 125.31(19)
O4 C17 C4 110.67(16)
O4 C18 H18A 109.5
O4 C18 H18B 109.5
H18A C18 H18B 109.5
O4 C18 H18C 109.5
H18A C18 H18C 109.5
H18B C18 H18C 109.5

loop_
_geom_bond_atom_site_label_1
_geom_bond_atom_site_label_2
_geom_bond_distance
_geom_bond_publ_flag
S1 C1 1.810(2) n
S1 C4 1.820(2) n
O1 C15 1.323(2) n
O1 C16 1.458(2) n
O2 C15 1.212(2) n
O3 C17 1.205(2) n
O4 C17 1.331(2) n
O4 C18 1.452(2) n
O5 C2 1.423(2) n
O5 H05 0.8400 n
O6 C3 1.418(2) n
O6 H06 0.8400 n
C1 C15 1.517(3) ?
C1 C2 1.544(3) ?
C1 H1 0.9601 ?
C2 C5 1.517(3) ?
C2 C3 1.608(3) ?
C3 C12 1.529(3) ?
C3 C4 1.558(3) ?
C4 C17 1.511(3) ?
C4 H4 0.9600 ?
C5 C6 1.365(3) ?
C5 C13 1.405(3) ?
C6 C7 1.418(3) ?
C6 H6 0.9599 ?
C7 C8 1.378(3) ?
C7 H7 0.9600 ?
C8 C14 1.413(3) ?
C8 H8 0.9600 ?
C9 C10 1.367(3) ?
C9 C14 1.419(3) ?
C9 H9 0.9600 ?
C10 C11 1.423(3) ?
C10 H10 0.9600 ?
C11 C12 1.370(3) ?
C11 H11 0.9601 ?
C12 C13 1.403(3) ?
C13 C14 1.414(3) ?
C16 H16A 0.9600 ?
C16 H16B 0.9600 ?
C16 H16C 0.9600 ?
C18 H18A 0.9800 ?
C18 H18B 0.9800 ?
C18 H18C 0.9800 ?

loop_
_geom_hbond_atom_site_label_D
_geom_hbond_atom_site_label_H
_geom_hbond_atom_site_label_A
_geom_hbond_site_symmetry_A
_geom_hbond_distance_DH
_geom_hbond_distance_HA
_geom_hbond_distance_DA
_geom_hbond_angle_DHA
O5 H05 O2 4_566 0.84 1.95 2.754(2) 161
O6 H06 O5 . 0.84 2.16 2.633(2) 115

loop_
_geom_torsion_atom_site_label_1
_geom_torsion_atom_site_label_2
_geom_torsion_atom_site_label_3
_geom_torsion_atom_site_label_4
_geom_torsion
C4 S1 C1 C15 84.01(15)
C4 S1 C1 C2 -39.07(13)
C15 C1 C2 O5 27.0(2)
S1 C1 C2 O5 151.07(12)
C15 C1 C2 C5 150.72(17)
S1 C1 C2 C5 -85.25(17)
C15 C1 C2 C3 -93.34(18)
S1 C1 C2 C3 30.70(16)
O5 C2 C3 O6 -2.3(2)
C5 C2 C3 O6 -123.12(16)
C1 C2 C3 O6 115.79(16)
O5 C2 C3 C12 116.01(16)
C5 C2 C3 C12 -4.81(18)
C1 C2 C3 C12 -125.90(15)
O5 C2 C3 C4 -122.98(15)
C5 C2 C3 C4 116.20(16)
C1 C2 C3 C4 -4.89(18)
O6 C3 C4 C17 93.37(18)
C12 C3 C4 C17 -30.7(2)
C2 C3 C4 C17 -145.02(15)
O6 C3 C4 S1 -144.63(12)
C12 C3 C4 S1 91.32(16)
C2 C3 C4 S1 -23.03(16)
C1 S1 C4 C17 161.86(14)
C1 S1 C4 C3 36.60(13)
O5 C2 C5 C6 59.7(3)
C1 C2 C5 C6 -61.3(3)
C3 C2 C5 C6 179.7(2)
O5 C2 C5 C13 -116.44(18)
C1 C2 C5 C13 122.56(18)
C3 C2 C5 C13 3.6(2)
C13 C5 C6 C7 -0.6(3)
C2 C5 C6 C7 -176.37(19)
C5 C6 C7 C8 0.3(3)
C6 C7 C8 C14 0.4(3)
C14 C9 C10 C11 -1.1(3)
C9 C10 C11 C12 -1.3(3)
C10 C11 C12 C13 2.9(3)
C10 C11 C12 C3 -179.55(19)
O6 C3 C12 C11 -54.0(3)
C4 C3 C12 C11 69.9(3)
C2 C3 C12 C11 -173.3(2)
O6 C3 C12 C13 123.71(17)
C4 C3 C12 C13 -112.34(18)
C2 C3 C12 C13 4.49(19)
C11 C12 C13 C5 175.62(17)
C3 C12 C13 C5 -2.5(2)
C11 C12 C13 C14 -2.1(3)
C3 C12 C13 C14 179.77(17)
C6 C5 C13 C12 -177.52(17)
C2 C5 C13 C12 -0.9(2)
C6 C5 C13 C14 0.3(3)
C2 C5 C13 C14 176.90(17)
C7 C8 C14 C13 -0.7(3)
C7 C8 C14 C9 177.3(2)
C12 C13 C14 C8 177.98(18)
C5 C13 C14 C8 0.4(3)
C12 C13 C14 C9 -0.3(3)
C5 C13 C14 C9 -177.87(18)
C10 C9 C14 C8 -176.17(19)
C10 C9 C14 C13 1.9(3)
C16 O1 C15 O2 5.0(3)
C16 O1 C15 C1 -174.07(17)
C2 C1 C15 O2 -124.6(2)
S1 C1 C15 O2 115.8(2)
C2 C1 C15 O1 54.5(2)
S1 C1 C15 O1 -65.1(2)
C18 O4 C17 O3 -4.0(3)
C18 O4 C17 C4 175.18(16)
C3 C4 C17 O3 107.8(2)
S1 C4 C17 O3 -13.0(3)
C3 C4 C17 O4 -71.4(2)
S1 C4 C17 O4 167.79(13)
